data_1512611
loop_
_publ_author_name
'Constantine A. Stewart'
'Diane A. Dickie'
'Richard A. Kemp'

_publ_section_title
;
 Investigation of metal cyclam complexes as potential catalysts for the
 production of dimethyl carbonate
;
_journal_name_full
;
Inorganica Chimica Acta
;
_journal_page_first 268
_journal_page_last 276
_journal_paper_doi 10.1016/j.ica.2012.03.025
_journal_volume 392
_journal_year 2012
_chemical_formula_sum 'C16 H29 N5'
_chemical_formula_weight 291.44
_space_group_IT_number 2
_symmetry_cell_setting triclinic
_symmetry_space_group_name_Hall '-P 1'
_symmetry_space_group_name_H-M 'P -1'
_atom_sites_solution_hydrogens geom
_atom_sites_solution_primary direct
_atom_sites_solution_secondary difmap
_cell_angle_alpha 100.684(7)
_cell_angle_beta 92.958(7)
_cell_angle_gamma 113.635(6)
_cell_formula_units_Z 2
_cell_length_a 8.3721(9)
_cell_length_b 8.5895(10)
_cell_length_c 12.9308(13)
_cell_measurement_reflns_used 278
_cell_measurement_temperature 228(2)
_cell_measurement_theta_max 16.84
_cell_measurement_theta_min 2.66
_cell_volume 828.88(16)
_computing_cell_refinement 'Bruker SAINT'
_computing_data_collection 'Bruker APEX2'
_computing_data_reduction 'Bruker SAINT'
_computing_molecular_graphics 'Bruker SHELXTL'
_computing_publication_material 'Bruker SHELXTL'
_computing_structure_refinement 'SHELXL-97 (Sheldrick, 2008)'
_computing_structure_solution 'SHELXS-97 (Sheldrick, 2008)'
_diffrn_ambient_temperature 228(2)
_diffrn_measured_fraction_theta_full 0.991
_diffrn_measured_fraction_theta_max 0.991
_diffrn_measurement_device_type 'Bruker APEX-II CCD'
_diffrn_measurement_method '\f and \w scans'
_diffrn_radiation_monochromator graphite
_diffrn_radiation_source 'fine-focus sealed tube'
_diffrn_radiation_type MoK\a
_diffrn_radiation_wavelength 0.71073
_diffrn_reflns_av_R_equivalents 0.0000
_diffrn_reflns_av_sigmaI/netI 0.0458
_diffrn_reflns_limit_h_max 10
_diffrn_reflns_limit_h_min -10
_diffrn_reflns_limit_k_max 11
_diffrn_reflns_limit_k_min -11
_diffrn_reflns_limit_l_max 16
_diffrn_reflns_limit_l_min 0
_diffrn_reflns_number 3843
_diffrn_reflns_theta_full 27.66
_diffrn_reflns_theta_max 27.66
_diffrn_reflns_theta_min 2.66
_exptl_absorpt_coefficient_mu 0.072
_exptl_absorpt_correction_T_max 0.9835
_exptl_absorpt_correction_T_min 0.9734
_exptl_absorpt_correction_type multi-scan
_exptl_absorpt_process_details 'Bruker, SADABS'
_exptl_crystal_colour colourless
_exptl_crystal_density_diffrn 1.168
_exptl_crystal_density_method 'not measured'
_exptl_crystal_description irregular
_exptl_crystal_F_000 320
_exptl_crystal_size_max 0.38
_exptl_crystal_size_mid 0.29
_exptl_crystal_size_min 0.23
_refine_diff_density_max 0.551
_refine_diff_density_min -0.617
_refine_diff_density_rms 0.065
_refine_ls_extinction_method none
_refine_ls_goodness_of_fit_ref 1.120
_refine_ls_hydrogen_treatment constr
_refine_ls_matrix_type full
_refine_ls_number_parameters 190
_refine_ls_number_reflns 3843
_refine_ls_number_restraints 0
_refine_ls_restrained_S_all 1.120
_refine_ls_R_factor_all 0.1089
_refine_ls_R_factor_gt 0.0735
_refine_ls_shift/su_max 0.000
_refine_ls_shift/su_mean 0.000
_refine_ls_structure_factor_coef Fsqd
_refine_ls_weighting_details 'calc w=1/[\s^2^(Fo^2^)+(0.1438P)^2^+0.0000P] where P=(Fo^2^+2Fc^2^)/3'
_refine_ls_weighting_scheme calc
_refine_ls_wR_factor_gt 0.2311
_refine_ls_wR_factor_ref 0.2542
_reflns_number_gt 2288
_reflns_number_total 3843
_reflns_threshold_expression >2sigma(I)
_cod_data_source_file ICA-2012-392-268-276-2.cif
_cod_data_source_block twin4
_cod_original_sg_symbol_H-M P-1
_cod_database_code 1512611

loop_
_symmetry_equiv_pos_as_xyz
'x, y, z'
'-x, -y, -z'

loop_
_atom_site_label
_atom_site_type_symbol
_atom_site_fract_x
_atom_site_fract_y
_atom_site_fract_z
_atom_site_U_iso_or_equiv
_atom_site_adp_type
_atom_site_occupancy
_atom_site_symmetry_multiplicity
_atom_site_calc_flag
_atom_site_refinement_flags
N1 N -0.0916(2) 0.6840(3) 0.28999(15) 0.0387(5) Uani 1 1 d .
N2 N 0.2853(2) 0.8961(2) 0.24501(15) 0.0398(5) Uani 1 1 d .
H2A H 0.2592 0.8228 0.2864 0.048 Uiso 1 1 calc R
N3 N 0.2539(2) 0.5816(2) 0.09871(15) 0.0384(5) Uani 1 1 d .
H3A H 0.1592 0.5947 0.0810 0.046 Uiso 1 1 calc R
N4 N -0.1138(3) 0.3850(2) 0.12495(15) 0.0397(5) Uani 1 1 d .
H4A H -0.0715 0.4717 0.0938 0.048 Uiso 1 1 calc R
N5 N 0.1699(3) 0.5568(3) 0.37658(18) 0.0556(6) Uani 1 1 d .
C1 C -0.0929(3) 0.8558(3) 0.2908(2) 0.0488(7) Uani 1 1 d .
H1A H -0.1768 0.8712 0.3373 0.059 Uiso 1 1 calc R
H1B H -0.1354 0.8560 0.2188 0.059 Uiso 1 1 calc R
C2 C 0.0840(4) 1.0099(3) 0.3277(2) 0.0496(7) Uani 1 1 d .
H2B H 0.1338 1.0007 0.3953 0.060 Uiso 1 1 calc R
H2C H 0.0651 1.1170 0.3411 0.060 Uiso 1 1 calc R
C3 C 0.2184(3) 1.0273(3) 0.25056(19) 0.0461(6) Uani 1 1 d .
H3B H 0.1634 1.0182 0.1796 0.055 Uiso 1 1 calc R
H3C H 0.3166 1.1429 0.2730 0.055 Uiso 1 1 calc R
C4 C 0.4004(3) 0.8963(3) 0.1644(2) 0.0458(6) Uani 1 1 d .
H4B H 0.5157 0.9946 0.1886 0.055 Uiso 1 1 calc R
H4C H 0.3501 0.9106 0.0986 0.055 Uiso 1 1 calc R
C5 C 0.4223(3) 0.7279(3) 0.1432(2) 0.0453(6) Uani 1 1 d .
H5B H 0.5077 0.7334 0.0934 0.054 Uiso 1 1 calc R
H5A H 0.4677 0.7109 0.2097 0.054 Uiso 1 1 calc R
C6 C 0.2585(4) 0.4125(3) 0.0866(2) 0.0466(6) Uani 1 1 d .
H6A H 0.2924 0.3970 0.1564 0.056 Uiso 1 1 calc R
H6B H 0.3475 0.4071 0.0415 0.056 Uiso 1 1 calc R
C7 C 0.0801(4) 0.2656(3) 0.0372(2) 0.0491(7) Uani 1 1 d .
H7A H 0.0414 0.2896 -0.0286 0.059 Uiso 1 1 calc R
H7B H 0.0945 0.1566 0.0180 0.059 Uiso 1 1 calc R
C8 C -0.0627(4) 0.2396(3) 0.1078(2) 0.0501(7) Uani 1 1 d .
H8A H -0.1660 0.1317 0.0751 0.060 Uiso 1 1 calc R
H8B H -0.0206 0.2270 0.1765 0.060 Uiso 1 1 calc R
C9 C -0.2417(3) 0.3725(3) 0.1986(2) 0.0473(6) Uani 1 1 d .
H9B H -0.2057 0.3406 0.2619 0.057 Uiso 1 1 calc R
H9C H -0.3569 0.2808 0.1649 0.057 Uiso 1 1 calc R
C10 C -0.2564(3) 0.5432(3) 0.2307(2) 0.0455(6) Uani 1 1 d .
H10B H -0.2885 0.5763 0.1668 0.055 Uiso 1 1 calc R
H10C H -0.3508 0.5285 0.2749 0.055 Uiso 1 1 calc R
C11 C -0.0620(3) 0.6638(4) 0.40022(18) 0.0465(6) Uani 1 1 d .
H11A H -0.1491 0.5499 0.4068 0.056 Uiso 1 1 calc R
H11B H -0.0814 0.7537 0.4497 0.056 Uiso 1 1 calc R
C12 C 0.1190(3) 0.6773(3) 0.43201(17) 0.0399(6) Uani 1 1 d .
C13 C 0.2230(3) 0.8058(3) 0.51466(18) 0.0446(6) Uani 1 1 d .
H13A H 0.1837 0.8850 0.5526 0.054 Uiso 1 1 calc R
C14 C 0.3898(4) 0.8167(4) 0.5416(2) 0.0658(9) Uani 1 1 d .
H14A H 0.4655 0.9060 0.5984 0.079 Uiso 1 1 calc R
C15 C 0.4464(4) 0.7024(5) 0.4884(3) 0.0660(9) Uani 1 1 d .
H15A H 0.5608 0.7125 0.5070 0.079 Uiso 1 1 calc R
C16 C 0.3333(4) 0.5704(4) 0.4062(2) 0.0572(8) Uani 1 1 d .
H16A H 0.3704 0.4882 0.3700 0.069 Uiso 1 1 calc R

loop_
_atom_site_aniso_label
_atom_site_aniso_U_11
_atom_site_aniso_U_22
_atom_site_aniso_U_33
_atom_site_aniso_U_23
_atom_site_aniso_U_13
_atom_site_aniso_U_12
N1 0.0365(10) 0.0456(11) 0.0380(10) 0.0102(9) 0.0051(8) 0.0209(9)
N2 0.0464(12) 0.0336(10) 0.0402(11) 0.0105(8) 0.0071(9) 0.0166(9)
N3 0.0369(10) 0.0374(11) 0.0430(11) 0.0054(8) 0.0027(8) 0.0194(9)
N4 0.0462(11) 0.0326(10) 0.0391(10) 0.0137(8) 0.0056(9) 0.0130(9)
N5 0.0614(15) 0.0679(15) 0.0490(13) 0.0204(11) 0.0132(11) 0.0350(13)
C1 0.0502(15) 0.0565(16) 0.0492(14) 0.0060(12) 0.0052(12) 0.0348(14)
C2 0.0627(17) 0.0414(14) 0.0453(14) -0.0017(11) -0.0008(12) 0.0283(13)
C3 0.0580(16) 0.0343(13) 0.0421(13) 0.0030(10) -0.0024(12) 0.0188(12)
C4 0.0416(13) 0.0373(13) 0.0491(14) 0.0108(11) 0.0069(11) 0.0065(11)
C5 0.0365(13) 0.0539(15) 0.0465(14) 0.0118(11) 0.0100(11) 0.0191(12)
C6 0.0627(17) 0.0464(14) 0.0424(13) 0.0097(11) 0.0081(12) 0.0346(13)
C7 0.0718(18) 0.0363(13) 0.0419(13) 0.0028(10) 0.0033(12) 0.0285(13)
C8 0.0627(17) 0.0335(13) 0.0495(14) 0.0082(11) 0.0001(13) 0.0169(12)
C9 0.0387(13) 0.0451(14) 0.0509(14) 0.0169(11) 0.0052(11) 0.0076(11)
C10 0.0341(12) 0.0579(16) 0.0458(14) 0.0141(12) 0.0071(10) 0.0194(12)
C11 0.0456(14) 0.0630(16) 0.0345(12) 0.0120(11) 0.0116(11) 0.0253(12)
C12 0.0437(13) 0.0480(14) 0.0320(11) 0.0157(10) 0.0076(10) 0.0199(11)
C13 0.0563(16) 0.0417(14) 0.0320(12) 0.0054(10) -0.0028(11) 0.0190(12)
C14 0.071(2) 0.0534(17) 0.0497(16) 0.0162(13) -0.0138(14) 0.0032(15)
C15 0.0452(16) 0.085(2) 0.074(2) 0.0429(19) 0.0036(15) 0.0229(16)
C16 0.0644(19) 0.075(2) 0.0575(17) 0.0308(15) 0.0214(15) 0.0465(17)

loop_
_atom_type_symbol
_atom_type_description
_atom_type_scat_dispersion_real
_atom_type_scat_dispersion_imag
_atom_type_scat_source
C C 0.0033 0.0016 'International Tables Vol C Tables 4.2.6.8 and 6.1.1.4'
H H 0.0000 0.0000 'International Tables Vol C Tables 4.2.6.8 and 6.1.1.4'
N N 0.0061 0.0033 'International Tables Vol C Tables 4.2.6.8 and 6.1.1.4'

loop_
_geom_angle_atom_site_label_1
_geom_angle_atom_site_label_2
_geom_angle_atom_site_label_3
_geom_angle
C10 N1 C1 110.30(18)
C10 N1 C11 111.27(18)
C1 N1 C11 110.78(19)
C3 N2 C4 114.38(18)
C6 N3 C5 113.96(19)
C9 N4 C8 114.25(19)
C16 N5 C12 117.8(2)
N1 C1 C2 114.78(19)
C1 C2 C3 115.2(2)
N2 C3 C2 112.4(2)
N2 C4 C5 110.36(18)
N3 C5 C4 110.18(19)
N3 C6 C7 111.4(2)
C8 C7 C6 114.7(2)
N4 C8 C7 112.06(19)
N4 C9 C10 110.68(19)
N1 C10 C9 112.44(19)
N1 C11 C12 113.76(18)
C13 C12 N5 123.0(2)
C13 C12 C11 118.5(2)
N5 C12 C11 118.5(2)
C12 C13 C14 117.4(3)
C15 C14 C13 121.7(3)
C14 C15 C16 118.6(3)
N5 C16 C15 121.4(3)

loop_
_geom_bond_atom_site_label_1
_geom_bond_atom_site_label_2
_geom_bond_distance
N1 C10 1.471(3)
N1 C1 1.479(3)
N1 C11 1.488(3)
N2 C3 1.439(3)
N2 C4 1.455(3)
N3 C6 1.448(3)
N3 C5 1.458(3)
N4 C9 1.455(3)
N4 C8 1.458(3)
N5 C16 1.354(4)
N5 C12 1.370(3)
C1 C2 1.514(4)
C2 C3 1.523(3)
C4 C5 1.508(3)
C6 C7 1.524(4)
C7 C8 1.512(4)
C9 C10 1.504(4)
C11 C12 1.502(3)
C12 C13 1.347(3)
C13 C14 1.383(4)
C14 C15 1.348(5)
C15 C16 1.378(4)

loop_
_geom_hbond_atom_site_label_D
_geom_hbond_atom_site_label_H
_geom_hbond_atom_site_label_A
_geom_hbond_distance_DH
_geom_hbond_distance_HA
_geom_hbond_distance_DA
_geom_hbond_angle_DHA
N2 H2A N5 0.87 2.62 3.475(3) 168.8
N3 H3A N4 0.87 2.45 2.932(3) 115.5
N4 H4A N3 0.87 2.49 2.932(3) 112.0

loop_
_geom_torsion_atom_site_label_1
_geom_torsion_atom_site_label_2
_geom_torsion_atom_site_label_3
_geom_torsion_atom_site_label_4
_geom_torsion
C10 N1 C1 C2 -166.9(2)
C11 N1 C1 C2 69.4(3)
N1 C1 C2 C3 71.1(3)
C4 N2 C3 C2 174.0(2)
C1 C2 C3 N2 -71.8(3)
C3 N2 C4 C5 -164.1(2)
C6 N3 C5 C4 -173.60(18)
N2 C4 C5 N3 64.0(3)
C5 N3 C6 C7 -178.54(19)
N3 C6 C7 C8 -69.0(3)
C9 N4 C8 C7 -175.8(2)
C6 C7 C8 N4 68.3(3)
C8 N4 C9 C10 167.23(19)
C1 N1 C10 C9 162.53(19)
C11 N1 C10 C9 -74.1(2)
N4 C9 C10 N1 -64.0(3)
C10 N1 C11 C12 130.6(2)
C1 N1 C11 C12 -106.3(2)
C16 N5 C12 C13 -0.9(4)
C16 N5 C12 C11 -179.9(2)
N1 C11 C12 C13 118.8(2)
N1 C11 C12 N5 -62.1(3)
N5 C12 C13 C14 1.7(3)
C11 C12 C13 C14 -179.3(2)
C12 C13 C14 C15 -0.8(4)
C13 C14 C15 C16 -0.9(4)
C12 N5 C16 C15 -0.9(4)
C14 C15 C16 N5 1.8(4)
